data_7222568
loop_
_publ_author_name
'Biedermann, M.'
'Hartung, H.'
'Boehland, H.'
'Matthaeus, R.'

_publ_section_title
;
 Koordinationsambidenz des Thiocyanations in
 Alkalithiocyanatomanganat(II)- Hydraten
;
_journal_name_full
;
Zeitschrift fuer Naturforschung, Teil B. Anorganische Chemie, Organische 
Chemie (42,1987-)
;
_journal_page_first 416
_journal_page_last 422
_journal_volume 53
_journal_year 1998
_chemical_formula_sum 'C3 H6 Mn N4 O S3'
_chemical_name_systematic '(N H4) (Mn (N C S)3 (H2 O))'
_space_group_IT_number 61
_symmetry_space_group_name_Hall '-P 2ac 2ab'
_symmetry_space_group_name_H-M 'P b c a'
_cell_angle_alpha 90
_cell_angle_beta 90
_cell_angle_gamma 90
_cell_formula_units_Z 8
_cell_length_a 13.134
_cell_length_b 11.2249
_cell_length_c 13.386
_cell_volume 1973.469
_citation_journal_id_ASTM ZNBSEN
_cod_data_source_file Biedermann_ZNBSEN_1998_455.cif
_cod_data_source_block C3H6Mn1N4O1S3
_cod_original_formula_sum 'C3 H6 Mn1 N4 O1 S3'
_cod_database_code 7222568

loop_
_symmetry_equiv_pos_as_xyz
x,y,z
-x+1/2,-y,z+1/2
x+1/2,-y+1/2,-z
-x,y+1/2,-z+1/2
-x,-y,-z
x-1/2,y,-z-1/2
-x-1/2,y-1/2,z
x,-y-1/2,z-1/2

loop_
_atom_site_label
_atom_site_type_symbol
_atom_site_fract_x
_atom_site_fract_y
_atom_site_fract_z
_atom_site_occupancy
_atom_site_U_iso_or_equiv
S2 S-2 0.4989 0.06762 -0.14016 1 0.0
C2 C+4 0.4044 0.1097 -0.06873 1 0.0
H3 H+1 0.0127 0.2284 -0.2415 1 0.0
S3 S-2 0.25174 -0.25889 0.21982 1 0.0
N3 N-3 0.2179 -0.0341 0.13648 1 0.0
H1 H+1 0.11972 0.356 0.01977 1 0.0
C1 C+4 -0.0478 0.0729 0.0943 1 0.0
S1 S-2 -0.15599 0.0048 0.11776 1 0.0
Mn1 Mn+2 0.19148 0.12639 0.05258 1 0.0
H6 H+1 -0.0684 0.242 -0.1453 1 0.0
N2 N-3 0.33908 0.1395 -0.0169 1 0.0
N4 N-3 0.0013 0.267 -0.1733 1 0.0
N1 N-3 0.02938 0.1197 0.0804 1 0.0
H4 H+1 0.0581 0.2418 -0.1249 1 0.0
H5 H+1 0.0024 0.3593 -0.179 1 0.0
C3 C+4 0.23334 -0.1258 0.1714 1 0.0
O1 O-2 0.15683 0.30351 -0.02271 1 0.0
H2 H+1 0.21972 0.3462 -0.04603 1 0.0
